data_2019499
loop_
_publ_author_name
'Smith, Graham'

_publ_section_title
;
 Hydrogen-bonded two- and three-dimensional polymeric structures in the
 ammonium salts of 3,5-dinitrobenzoic acid, 4-nitrobenzoic acid and
 2,4-dichlorobenzoic acid
;
_journal_coeditor_code KY3047
_journal_issue 3
_journal_name_full 'Acta Crystallographica Section C'
_journal_page_first 315
_journal_page_last 319
_journal_paper_doi 10.1107/S2053229614002459
_journal_volume 70
_journal_year 2014
_chemical_formula_iupac 'N H4 +, C7 H4 N O4 -, 2H2 O'
_chemical_formula_moiety 'H4 N +, C7 H4 N O4 -, 2(H2 O)'
_chemical_formula_sum 'C7 H12 N2 O6'
_chemical_formula_weight 220.19
_chemical_name_common 'ammonium 4-nitrobenzoate dihydrate'
_chemical_name_systematic
;
Ammonium 4-nitrobenzoate dihydrate
;
_space_group_IT_number 14
_symmetry_cell_setting monoclinic
_symmetry_space_group_name_Hall '-P 2yn'
_symmetry_space_group_name_H-M 'P 1 21/n 1'
_atom_sites_solution_hydrogens geom
_atom_sites_solution_primary direct
_atom_sites_solution_secondary difmap
_audit_creation_method SHELXL-97
_cell_angle_alpha 90.00
_cell_angle_beta 93.523(6)
_cell_angle_gamma 90.00
_cell_formula_units_Z 4
_cell_length_a 5.9948(4)
_cell_length_b 6.9049(5)
_cell_length_c 23.8977(15)
_cell_measurement_reflns_used 1584
_cell_measurement_temperature 200.0(10)
_cell_measurement_theta_max 28.37
_cell_measurement_theta_min 4.14
_cell_volume 987.34(12)
_computing_cell_refinement 'CrysAlis PRO (Agilent, 2012)'
_computing_data_collection 'CrysAlis PRO (Agilent, 2012)'
_computing_data_reduction 'CrysAlis PRO (Agilent, 2012)'
_computing_molecular_graphics 'PLATON (Spek, 2009)'
_computing_publication_material 'PLATON (Spek, 2009)'
_computing_structure_refinement 'SHELXL97 (Sheldrick, 2008) within WinGX (Farrugia, 2012)'
_computing_structure_solution 'SHELXS97 (Sheldrick, 2008)'
_diffrn_ambient_temperature 200.0(10)
_diffrn_detector_area_resol_mean 16.077
_diffrn_measured_fraction_theta_full 0.999
_diffrn_measured_fraction_theta_max 0.999
_diffrn_measurement_device_type 'Oxford Diffraction Gemini-S CCD-detector'
_diffrn_measurement_method '\w scans'
_diffrn_radiation_monochromator graphite
_diffrn_radiation_source 'Enhance (Mo) X-ray source'
_diffrn_radiation_type MoK\a
_diffrn_radiation_wavelength 0.71073
_diffrn_reflns_av_R_equivalents 0.0242
_diffrn_reflns_av_sigmaI/netI 0.0268
_diffrn_reflns_limit_h_max 7
_diffrn_reflns_limit_h_min -7
_diffrn_reflns_limit_k_max 8
_diffrn_reflns_limit_k_min -8
_diffrn_reflns_limit_l_max 29
_diffrn_reflns_limit_l_min -28
_diffrn_reflns_number 6207
_diffrn_reflns_theta_full 26.00
_diffrn_reflns_theta_max 26.00
_diffrn_reflns_theta_min 3.41
_diffrn_standards_number 0
_exptl_absorpt_coefficient_mu 0.131
_exptl_absorpt_correction_T_max 0.99
_exptl_absorpt_correction_T_min 0.96
_exptl_absorpt_correction_type multi-scan
_exptl_absorpt_process_details '(CrysAlis PRO; Agilent, 2012)'
_exptl_crystal_colour colourless
_exptl_crystal_density_diffrn 1.481
_exptl_crystal_density_method 'not measured'
_exptl_crystal_description plate
_exptl_crystal_F_000 464
_exptl_crystal_size_max 0.40
_exptl_crystal_size_mid 0.25
_exptl_crystal_size_min 0.10
_refine_diff_density_max 0.185
_refine_diff_density_min -0.221
_refine_ls_extinction_method none
_refine_ls_goodness_of_fit_ref 1.045
_refine_ls_hydrogen_treatment constr
_refine_ls_matrix_type full
_refine_ls_number_parameters 136
_refine_ls_number_reflns 1941
_refine_ls_number_restraints 0
_refine_ls_restrained_S_all 1.045
_refine_ls_R_factor_all 0.0524
_refine_ls_R_factor_gt 0.0404
_refine_ls_shift/su_max 0.001
_refine_ls_shift/su_mean 0.000
_refine_ls_structure_factor_coef Fsqd
_refine_ls_weighting_details 'calc w=1/[\s^2^(Fo^2^)+(0.0473P)^2^+0.3271P] where P=(Fo^2^+2Fc^2^)/3'
_refine_ls_weighting_scheme calc
_refine_ls_wR_factor_gt 0.1045
_refine_ls_wR_factor_ref 0.1075
_reflns_number_gt 1573
_reflns_number_total 1941
_reflns_threshold_expression I>2\s(I)
_cod_data_source_file ky3047sup1.cif
_cod_data_source_block II
_cod_original_sg_symbol_H-M 'P 21/n'
_cod_database_code 2019499
_cod_database_fobs_code 2019499

loop_
_symmetry_equiv_pos_as_xyz
'x, y, z'
'-x+1/2, y+1/2, -z+1/2'
'-x, -y, -z'
'x-1/2, -y+1/2, z+1/2'

loop_
_atom_site_aniso_label
_atom_site_aniso_U_11
_atom_site_aniso_U_22
_atom_site_aniso_U_33
_atom_site_aniso_U_12
_atom_site_aniso_U_13
_atom_site_aniso_U_23
O11 0.0409(7) 0.0410(7) 0.0263(7) -0.0051(6) -0.0091(6) -0.0005(6)
O12 0.0398(7) 0.0602(9) 0.0243(7) 0.0055(7) 0.0035(6) 0.0156(6)
O41 0.0507(9) 0.0889(12) 0.0372(9) -0.0196(9) -0.0134(7) -0.0109(8)
O42 0.0592(9) 0.0541(9) 0.0198(7) 0.0015(7) 0.0010(6) 0.0048(6)
N4 0.0421(9) 0.0309(8) 0.0238(8) 0.0029(7) -0.0046(7) -0.0042(6)
C1 0.0276(8) 0.0155(7) 0.0207(8) 0.0032(6) 0.0015(6) -0.0004(6)
C2 0.0227(8) 0.0216(8) 0.0252(9) -0.0008(7) 0.0009(7) -0.0007(7)
C3 0.0298(8) 0.0232(8) 0.0207(9) -0.0002(7) 0.0055(7) 0.0017(7)
C4 0.0312(9) 0.0193(8) 0.0196(9) 0.0026(7) -0.0021(7) -0.0027(6)
C5 0.0248(8) 0.0232(8) 0.0304(10) -0.0025(7) -0.0006(7) -0.0037(7)
C6 0.0298(9) 0.0215(8) 0.0228(9) -0.0016(7) 0.0067(7) 0.0003(6)
C11 0.0328(9) 0.0261(8) 0.0201(9) 0.0087(7) 0.0010(7) 0.0011(7)
O1W 0.0434(7) 0.0275(6) 0.0224(6) 0.0001(5) 0.0012(5) 0.0028(5)
O2W 0.0323(7) 0.0397(7) 0.0272(7) 0.0010(6) -0.0010(5) 0.0040(5)
N1 0.0306(7) 0.0269(7) 0.0218(7) 0.0013(6) 0.0000(6) -0.0009(6)

loop_
_atom_site_type_symbol
_atom_site_label
_atom_site_fract_x
_atom_site_fract_y
_atom_site_fract_z
_atom_site_U_iso_or_equiv
_atom_site_thermal_displace_type
_atom_site_calc_flag
_atom_site_refinement_flags
_atom_site_occupancy
O O11 0.8376(2) 0.62740(19) 0.36834(5) 0.0365(4) Uani d . 1.000
O O12 0.5622(2) 0.4360(2) 0.39276(5) 0.0414(4) Uani d . 1.000
O O41 0.1286(3) 0.4170(3) 0.12026(6) 0.0596(6) Uani d . 1.000
O O42 0.4351(2) 0.5344(2) 0.09225(5) 0.0444(5) Uani d . 1.000
N N4 0.3168(3) 0.4827(2) 0.12920(6) 0.0325(5) Uani d . 1.000
C C1 0.5707(3) 0.5232(2) 0.29741(7) 0.0213(4) Uani d . 1.000
C C2 0.6990(3) 0.5862(2) 0.25423(7) 0.0232(5) Uani d . 1.000
C C3 0.6181(3) 0.5730(2) 0.19882(7) 0.0244(5) Uani d . 1.000
C C4 0.4059(3) 0.4985(2) 0.18788(7) 0.0235(5) Uani d . 1.000
C C5 0.2727(3) 0.4392(2) 0.22967(7) 0.0262(5) Uani d . 1.000
C C6 0.3573(3) 0.4510(2) 0.28464(7) 0.0245(5) Uani d . 1.000
C C11 0.6643(3) 0.5301(2) 0.35773(7) 0.0264(5) Uani d . 1.000
O O1W 0.70404(19) 0.23170(17) 0.48556(5) 0.0311(4) Uani d . 1.000
O O2W 0.8364(2) 0.51793(18) 0.55934(5) 0.0332(4) Uani d . 1.000
N N1 0.7379(2) 0.8186(2) 0.47621(6) 0.0265(4) Uani d . 1.000
H H2 0.84350 0.63870 0.26290 0.0280 Uiso c R 1.000
H H3 0.70580 0.61400 0.16920 0.0290 Uiso c R 1.000
H H5 0.12610 0.39140 0.22090 0.0310 Uiso c R 1.000
H H6 0.26870 0.40930 0.31400 0.0290 Uiso c R 1.000
H H11W 0.68170 0.30060 0.45300 0.0470 Uiso d R 1.000
H H12W 0.74690 0.31610 0.51070 0.0470 Uiso d R 1.000
H H21W 0.94010 0.47790 0.58120 0.0500 Uiso d R 1.000
H H22W 0.71480 0.52940 0.57960 0.0500 Uiso d R 1.000
H H11 0.60000 0.80090 0.48200 0.0320 Uiso d R 1.000
H H12 0.81960 0.75690 0.50060 0.0320 Uiso d R 1.000
H H13 0.75760 0.77220 0.44130 0.0320 Uiso d R 1.000
H H14 0.75520 0.94290 0.48060 0.0320 Uiso d R 1.000

loop_
_atom_type_symbol
_atom_type_description
_atom_type_scat_dispersion_real
_atom_type_scat_dispersion_imag
_atom_type_scat_source
C C 0.0033 0.0016 'International Tables Vol C Tables 4.2.6.8 and 6.1.1.4'
H H 0.0000 0.0000 'International Tables Vol C Tables 4.2.6.8 and 6.1.1.4'
N N 0.0061 0.0033 'International Tables Vol C Tables 4.2.6.8 and 6.1.1.4'
O O 0.0106 0.0060 'International Tables Vol C Tables 4.2.6.8 and 6.1.1.4'

loop_
_geom_angle_atom_site_label_1
_geom_angle_atom_site_label_2
_geom_angle_atom_site_label_3
_geom_angle
_geom_angle_publ_flag
H11W O1W H12W 105.00 no
H21W O2W H22W 107.00 no
O41 N4 C4 118.06(15) no
O41 N4 O42 123.61(15) no
O42 N4 C4 118.33(16) no
H11 N1 H12 110.00 no
H11 N1 H13 106.00 no
H12 N1 H13 111.00 no
H12 N1 H14 111.00 no
H11 N1 H14 103.00 no
H13 N1 H14 116.00 no
C2 C1 C11 120.37(15) no
C6 C1 C11 120.16(15) no
C2 C1 C6 119.46(16) no
C1 C2 C3 120.70(16) no
C2 C3 C4 118.00(16) no
N4 C4 C3 118.89(15) no
N4 C4 C5 118.37(16) no
C3 C4 C5 122.74(16) no
C4 C5 C6 118.44(16) no
C1 C6 C5 120.63(16) no
O11 C11 O12 125.38(16) no
O11 C11 C1 117.68(14) no
O12 C11 C1 116.95(15) no
C3 C2 H2 120.00 no
C1 C2 H2 120.00 no
C4 C3 H3 121.00 no
C2 C3 H3 121.00 no
C4 C5 H5 121.00 no
C6 C5 H5 121.00 no
C1 C6 H6 120.00 no
C5 C6 H6 120.00 no

loop_
_geom_bond_atom_site_label_1
_geom_bond_atom_site_label_2
_geom_bond_distance
_geom_bond_publ_flag
O11 C11 1.250(2) no
O12 C11 1.249(2) no
O41 N4 1.223(3) no
O42 N4 1.220(2) no
O1W H12W 0.8600 no
O1W H11W 0.9100 no
O2W H21W 0.8300 no
O2W H22W 0.9000 no
N4 C4 1.474(2) no
N1 H12 0.8500 no
N1 H13 0.9100 no
N1 H14 0.8700 no
N1 H11 0.8600 no
C1 C2 1.394(2) no
C1 C6 1.389(2) no
C1 C11 1.515(2) no
C2 C3 1.385(2) no
C3 C4 1.382(2) no
C4 C5 1.379(2) no
C5 C6 1.381(2) no
C2 H2 0.9500 no
C3 H3 0.9500 no
C5 H5 0.9500 no
C6 H6 0.9500 no

loop_
_geom_hbond_atom_site_label_D
_geom_hbond_atom_site_label_H
_geom_hbond_atom_site_label_A
_geom_hbond_site_symmetry_A
_geom_hbond_distance_DH
_geom_hbond_distance_HA
_geom_hbond_distance_DA
_geom_hbond_angle_DHA
_geom_hbond_publ_flag
N1 H11 O1W 3_666 0.86 2.04 2.8761(17) 167 yes
N1 H12 O2W . 0.85 2.16 2.9088(19) 146 yes
N1 H13 O11 . 0.91 2.09 2.9891(19) 170 yes
N1 H14 O1W 1_565 0.87 2.02 2.8693(18) 164 yes
O1W H11W O12 . 0.91 1.83 2.7202(17) 165 yes
O1W H12W O2W . 0.86 1.87 2.7336(17) 174 yes
O2W H21W O11 3_766 0.83 1.89 2.7200(17) 176 yes
O2W H22W O12 3_666 0.90 1.84 2.7309(17) 168 yes

loop_
_geom_torsion_atom_site_label_1
_geom_torsion_atom_site_label_2
_geom_torsion_atom_site_label_3
_geom_torsion_atom_site_label_4
_geom_torsion
_geom_torsion_publ_flag
O41 N4 C4 C3 -179.80(16) no
O41 N4 C4 C5 -0.2(2) no
O42 N4 C4 C3 0.7(2) no
O42 N4 C4 C5 -179.69(14) no
C6 C1 C2 C3 -1.6(2) no
C11 C1 C2 C3 177.35(13) no
C2 C1 C6 C5 0.7(2) no
C11 C1 C6 C5 -178.24(13) no
C2 C1 C11 O11 13.9(2) no
C2 C1 C11 O12 -165.50(14) no
C6 C1 C11 O11 -167.18(14) no
C6 C1 C11 O12 13.5(2) no
C1 C2 C3 C4 1.0(2) no
C2 C3 C4 N4 -179.84(13) no
C2 C3 C4 C5 0.6(2) no
N4 C4 C5 C6 178.98(13) no
C3 C4 C5 C6 -1.5(2) no
C4 C5 C6 C1 0.8(2) no
